data_1549187
loop_
_publ_author_name
'Dreger, Alexander'
'Engelage, Elric'
'Mallick, Bert'
'Beer, Paul D.'
'Huber, Stefan M.'

_publ_section_title
;
 The role of charge in 1,2,3-triazol(ium)-based halogen bonding
 activators.
;
_journal_issue 32
_journal_name_full 'Chemical communications (Cambridge, England)'
_journal_page_first 4013
_journal_page_last 4016
_journal_paper_doi 10.1039/c8cc00527c
_journal_volume 54
_journal_year 2018
_chemical_formula_moiety 'C31 H34 I2 N7, C2 H3 N, Br'
_chemical_formula_sum 'C33 H37 Br I2 N8'
_chemical_formula_weight 879.11
_chemical_name_systematic '3,5-bis(1-benzyl-5-iodo-1H-1,2,3-triazol-4-yl)-1-octylpyridin-1-ium bromide'
_space_group_crystal_system monoclinic
_space_group_IT_number 14
_space_group_name_Hall '-P 2ybc'
_space_group_name_H-M_alt 'P 1 21/c 1'
_symmetry_space_group_name_Hall '-P 2ybc'
_symmetry_space_group_name_H-M 'P 1 21/c 1'
_atom_sites_solution_hydrogens mixed
_audit_creation_method SHELXL-2017/1
_audit_update_record
;
2018-01-17 deposited with the CCDC.
2018-02-16 downloaded from the CCDC.
;
_cell_angle_alpha 90
_cell_angle_beta 99.204(5)
_cell_angle_gamma 90
_cell_formula_units_Z 4
_cell_length_a 15.479(5)
_cell_length_b 16.978(5)
_cell_length_c 13.102(5)
_cell_measurement_reflns_used 5803
_cell_measurement_temperature 170(2)
_cell_measurement_theta_max 25
_cell_measurement_theta_min 2.5
_cell_volume 3399(2)
_computing_cell_refinement 'X-Area (Stoe & Cie, 2001)'
_computing_data_collection 'X-Area (Stoe & Cie, 2001)'
_computing_data_reduction 'X-Area (Stoe & Cie, 2001)'
_computing_molecular_graphics 'Diamond 3, Mercury'
_computing_publication_material 'WinGX publication routines (Farrugia, 1999)'
_computing_structure_refinement 'SHELXL-2017/1 (Sheldrick, 2017)'
_computing_structure_solution ShelXT
_diffrn_ambient_temperature 170(2)
_diffrn_measured_fraction_theta_full 0.969
_diffrn_measured_fraction_theta_max 0.969
_diffrn_measurement_device_type 'STOE IPDS I'
_diffrn_measurement_method \w
_diffrn_radiation_monochromator graphite
_diffrn_radiation_source 'fine-focus sealed tube'
_diffrn_radiation_type MoK\a
_diffrn_radiation_wavelength 0.71073
_diffrn_reflns_av_R_equivalents 0.0518
_diffrn_reflns_av_unetI/netI 0.0396
_diffrn_reflns_Laue_measured_fraction_full 0.969
_diffrn_reflns_Laue_measured_fraction_max 0.969
_diffrn_reflns_limit_h_max 18
_diffrn_reflns_limit_h_min -18
_diffrn_reflns_limit_k_max 19
_diffrn_reflns_limit_k_min -18
_diffrn_reflns_limit_l_max 15
_diffrn_reflns_limit_l_min -15
_diffrn_reflns_number 23120
_diffrn_reflns_point_group_measured_fraction_full 0.969
_diffrn_reflns_point_group_measured_fraction_max 0.969
_diffrn_reflns_theta_full 25.000
_diffrn_reflns_theta_max 25.000
_diffrn_reflns_theta_min 2.523
_exptl_absorpt_coefficient_mu 3.062
_exptl_absorpt_correction_T_max 0.8491
_exptl_absorpt_correction_T_min 0.5191
_exptl_absorpt_correction_type numerical
_exptl_absorpt_process_details
;
[X-Red (Stoe & Cie, 2001) and X-Shape (Stoe & Cie, 1999)]
;
_exptl_crystal_colour colorless
_exptl_crystal_density_diffrn 1.718
_exptl_crystal_density_meas ?
_exptl_crystal_description needle
_exptl_crystal_F_000 1728
_exptl_crystal_recrystallization_method 'Re-crystallisation from solvent: MeCN'
_exptl_crystal_size_max 0.33
_exptl_crystal_size_mid 0.15
_exptl_crystal_size_min 0.15
_refine_diff_density_max 0.972
_refine_diff_density_min -0.530
_refine_diff_density_rms 0.102
_refine_ls_extinction_method none
_refine_ls_goodness_of_fit_ref 0.957
_refine_ls_hydrogen_treatment constr
_refine_ls_matrix_type full
_refine_ls_number_parameters 398
_refine_ls_number_reflns 5803
_refine_ls_number_restraints 0
_refine_ls_restrained_S_all 0.957
_refine_ls_R_factor_all 0.0349
_refine_ls_R_factor_gt 0.0265
_refine_ls_shift/su_max 0.001
_refine_ls_shift/su_mean 0.000
_refine_ls_structure_factor_coef Fsqd
_refine_ls_weighting_details 'w=1/[\s^2^(Fo^2^)+(0.0394P)^2^] where P=(Fo^2^+2Fc^2^)/3'
_refine_ls_weighting_scheme calc
_refine_ls_wR_factor_gt 0.0617
_refine_ls_wR_factor_ref 0.0646
_reflns_Friedel_coverage 0.000
_reflns_number_gt 4778
_reflns_number_total 5803
_reflns_threshold_expression 'I > 2\s(I)'
_cod_data_source_file c8cc00527c2.cif
_cod_data_source_block ad-bhb3-4
_cod_depositor_comments
;
The following automatic conversions were performed:

'_exptl_crystal_density_meas' value 'not measured' was changed to '?'
- the value is perceived as not measured.

Automatic conversion script
Id: cif_fix_values 4973 2017-02-22 13:04:09Z antanas 

 Adding full bibliography for 1549186--1549187.cif.
;
_cod_database_code 1549187
_shelx_shelxl_version_number 2017/1
_shelx_space_group_comment
;
The symmetry employed for this shelxl refinement is uniquely defined
by the following loop, which should always be used as a source of
symmetry information in preference to the above space-group names.
They are only intended as comments.
;

loop_
_space_group_symop_operation_xyz
'x, y, z'
'-x, y+1/2, -z+1/2'
'-x, -y, -z'
'x, -y-1/2, z-1/2'

loop_
_atom_site_label
_atom_site_type_symbol
_atom_site_fract_x
_atom_site_fract_y
_atom_site_fract_z
_atom_site_U_iso_or_equiv
_atom_site_adp_type
_atom_site_occupancy
_atom_site_site_symmetry_order
_atom_site_calc_flag
_atom_site_refinement_flags_posn
_atom_site_refinement_flags_adp
I1 I -0.36739(2) -0.12946(2) -0.22522(2) 0.02199(7) Uani 1 1 d . .
I2 I -0.47248(2) -0.21245(2) 0.00386(2) 0.02196(7) Uani 1 1 d . .
N1 N -0.67591(18) 0.08201(18) -0.1647(2) 0.0180(6) Uani 1 1 d . .
N2 N -0.50124(19) 0.0723(2) -0.3701(2) 0.0239(7) Uani 1 1 d . .
N3 N -0.4429(2) 0.0591(2) -0.4294(2) 0.0283(7) Uani 1 1 d . .
N4 N -0.39752(18) -0.00599(19) -0.3928(2) 0.0218(7) Uani 1 1 d . .
N5 N -0.67584(18) -0.06428(19) 0.0838(2) 0.0222(7) Uani 1 1 d . .
N6 N -0.6669(2) -0.1153(2) 0.1588(2) 0.0252(7) Uani 1 1 d . .
N7 N -0.60508(18) -0.16757(19) 0.1408(2) 0.0209(7) Uani 1 1 d . .
C1 C -0.7391(2) 0.1486(2) -0.1755(3) 0.0203(8) Uani 1 1 d . .
H1A H -0.713112 0.193570 -0.204824 0.024 Uiso 1 1 calc R U
H1B H -0.750788 0.163604 -0.107598 0.024 Uiso 1 1 calc R U
C2 C -0.8250(2) 0.1278(2) -0.2440(3) 0.0213(8) Uani 1 1 d . .
H2A H -0.850833 0.082149 -0.216091 0.026 Uiso 1 1 calc R U
H2B H -0.814236 0.114878 -0.312960 0.026 Uiso 1 1 calc R U
C3 C -0.8879(2) 0.1979(2) -0.2489(3) 0.0240(8) Uani 1 1 d . .
H3A H -0.857920 0.244979 -0.266303 0.029 Uiso 1 1 calc R U
H3B H -0.937000 0.188771 -0.303624 0.029 Uiso 1 1 calc R U
C4 C -0.9224(3) 0.2115(3) -0.1474(3) 0.0305(9) Uani 1 1 d . .
H4A H -0.946494 0.162574 -0.126207 0.037 Uiso 1 1 calc R U
H4B H -0.873827 0.226147 -0.094450 0.037 Uiso 1 1 calc R U
C5 C -0.9920(2) 0.2749(2) -0.1541(3) 0.0289(9) Uani 1 1 d . .
H5A H -1.043076 0.257916 -0.201825 0.035 Uiso 1 1 calc R U
H5B H -0.970027 0.322543 -0.181829 0.035 Uiso 1 1 calc R U
C6 C -1.0191(3) 0.2935(3) -0.0503(3) 0.0343(10) Uani 1 1 d . .
H6A H -0.968564 0.314220 -0.004843 0.041 Uiso 1 1 calc R U
H6B H -1.062926 0.334749 -0.060443 0.041 Uiso 1 1 calc R U
C7 C -1.0554(3) 0.2249(3) 0.0038(3) 0.0355(10) Uani 1 1 d . .
H7A H -1.010613 0.184660 0.018122 0.043 Uiso 1 1 calc R U
H7B H -1.069305 0.242945 0.069527 0.043 Uiso 1 1 calc R U
C8 C -1.1356(3) 0.1889(4) -0.0574(4) 0.0562(15) Uani 1 1 d . .
H8A H -1.181968 0.227073 -0.066895 0.084 Uiso 1 1 calc R U
H8B H -1.153136 0.144116 -0.021075 0.084 Uiso 1 1 calc R U
H8C H -1.123079 0.172579 -0.123688 0.084 Uiso 1 1 calc R U
C9 C -0.6186(2) 0.0764(2) -0.2312(2) 0.0175(7) Uani 1 1 d . .
H9 H -0.620458 0.112792 -0.284622 0.021 Uiso 1 1 calc R U
C10 C -0.5564(2) 0.0164(2) -0.2207(2) 0.0172(7) Uani 1 1 d . .
C11 C -0.5562(2) -0.0367(2) -0.1407(3) 0.0193(7) Uani 1 1 d . .
H11 H -0.515097 -0.077159 -0.132147 0.023 Uiso 1 1 calc R U
C12 C -0.6169(2) -0.0306(2) -0.0723(2) 0.0178(7) Uani 1 1 d . .
C13 C -0.6766(2) 0.0307(2) -0.0878(3) 0.0199(8) Uani 1 1 d . .
H13 H -0.717877 0.036069 -0.043922 0.024 Uiso 1 1 calc R U
C21 C -0.4951(2) 0.0153(2) -0.2953(3) 0.0195(8) Uani 1 1 d . .
C22 C -0.4269(2) -0.0350(2) -0.3092(3) 0.0196(7) Uani 1 1 d . .
C23 C -0.3306(2) -0.0375(3) -0.4485(3) 0.0269(9) Uani 1 1 d . .
H23A H -0.347084 -0.025530 -0.521373 0.032 Uiso 1 1 calc R U
H23B H -0.329416 -0.094344 -0.441219 0.032 Uiso 1 1 calc R U
C24 C -0.2400(2) -0.0060(2) -0.4123(3) 0.0229(8) Uani 1 1 d . .
C25 C -0.2252(3) 0.0660(3) -0.3633(3) 0.0310(9) Uani 1 1 d . .
H25 H -0.271880 0.094520 -0.345563 0.037 Uiso 1 1 calc R U
C26 C -0.1411(3) 0.0956(3) -0.3405(3) 0.0373(10) Uani 1 1 d . .
H26 H -0.131570 0.144292 -0.308127 0.045 Uiso 1 1 calc R U
C27 C -0.0712(3) 0.0534(3) -0.3654(3) 0.0401(11) Uani 1 1 d . .
H27 H -0.014810 0.073684 -0.350346 0.048 Uiso 1 1 calc R U
C28 C -0.0853(3) -0.0187(3) -0.4125(3) 0.0359(10) Uani 1 1 d . .
H28 H -0.038259 -0.047710 -0.428391 0.043 Uiso 1 1 calc R U
C29 C -0.1696(2) -0.0485(3) -0.4364(3) 0.0281(9) Uani 1 1 d . .
H29 H -0.178914 -0.097201 -0.468804 0.034 Uiso 1 1 calc R U
C31 C -0.6195(2) -0.0829(2) 0.0169(2) 0.0173(7) Uani 1 1 d . .
C32 C -0.5742(2) -0.1497(2) 0.0538(3) 0.0174(7) Uani 1 1 d . .
C33 C -0.5796(2) -0.2302(2) 0.2171(3) 0.0272(9) Uani 1 1 d . .
H33A H -0.562167 -0.206641 0.284654 0.033 Uiso 1 1 calc R U
H33B H -0.529444 -0.258150 0.199139 0.033 Uiso 1 1 calc R U
C34 C -0.6524(2) -0.2881(2) 0.2225(3) 0.0224(8) Uani 1 1 d . .
C35 C -0.7017(3) -0.2831(3) 0.3011(3) 0.0302(9) Uani 1 1 d . .
H35 H -0.689019 -0.244301 0.351379 0.036 Uiso 1 1 calc R U
C36 C -0.7698(3) -0.3348(3) 0.3061(3) 0.0393(11) Uani 1 1 d . .
H36 H -0.802260 -0.330997 0.359869 0.047 Uiso 1 1 calc R U
C37 C -0.7898(3) -0.3923(3) 0.2314(4) 0.0415(11) Uani 1 1 d . .
H37 H -0.836402 -0.426464 0.233699 0.050 Uiso 1 1 calc R U
C38 C -0.7404(3) -0.3986(3) 0.1539(3) 0.0416(11) Uani 1 1 d . .
H38 H -0.752695 -0.437929 0.104371 0.050 Uiso 1 1 calc R U
C39 C -0.6720(3) -0.3466(3) 0.1489(3) 0.0324(9) Uani 1 1 d . .
H39 H -0.639064 -0.351107 0.095634 0.039 Uiso 1 1 calc R U
N90 N 0.0546(5) -0.0200(4) -0.1196(5) 0.095(2) Uani 1 1 d . .
C90 C -0.0233(5) -0.0336(4) -0.1251(4) 0.0727(18) Uani 1 1 d . .
C91 C -0.1160(3) -0.0505(4) -0.1270(5) 0.0671(17) Uani 1 1 d . .
H91C H -0.127606 -0.032805 -0.057088 0.101 Uiso 1 1 d R U
H91A H -0.126931 -0.106059 -0.124034 0.101 Uiso 1 1 d R U
H91B H -0.155266 -0.026182 -0.179453 0.101 Uiso 1 1 d R U
Br Br -0.29439(2) -0.26895(2) -0.07279(3) 0.02559(10) Uani 1 1 d . .

loop_
_atom_site_aniso_label
_atom_site_aniso_U_11
_atom_site_aniso_U_22
_atom_site_aniso_U_33
_atom_site_aniso_U_23
_atom_site_aniso_U_13
_atom_site_aniso_U_12
I1 0.01772(12) 0.01933(15) 0.02896(13) -0.00185(9) 0.00384(9) 0.00234(9)
I2 0.02275(12) 0.02035(15) 0.02180(12) -0.00001(9) 0.00060(9) 0.00491(9)
N1 0.0199(14) 0.0162(18) 0.0181(14) -0.0006(12) 0.0038(12) 0.0018(12)
N2 0.0203(15) 0.030(2) 0.0224(15) 0.0055(13) 0.0053(12) 0.0022(13)
N3 0.0252(16) 0.034(2) 0.0270(17) 0.0058(14) 0.0085(13) 0.0017(14)
N4 0.0187(15) 0.025(2) 0.0222(15) 0.0017(13) 0.0058(12) 0.0013(13)
N5 0.0221(15) 0.0232(19) 0.0221(15) 0.0016(13) 0.0062(12) 0.0002(13)
N6 0.0255(16) 0.026(2) 0.0249(16) 0.0036(13) 0.0062(13) 0.0028(13)
N7 0.0200(15) 0.0204(19) 0.0213(15) 0.0032(12) 0.0008(12) 0.0005(12)
C1 0.0229(18) 0.017(2) 0.0220(17) -0.0016(14) 0.0058(14) 0.0042(14)
C2 0.0221(18) 0.022(2) 0.0206(17) -0.0027(14) 0.0043(14) 0.0002(15)
C3 0.0199(18) 0.020(2) 0.031(2) 0.0010(16) -0.0001(15) 0.0044(15)
C4 0.027(2) 0.032(3) 0.032(2) 0.0025(17) 0.0029(16) 0.0074(17)
C5 0.025(2) 0.024(2) 0.038(2) 0.0010(17) 0.0055(17) 0.0030(16)
C6 0.025(2) 0.040(3) 0.039(2) -0.0061(19) 0.0085(17) -0.0006(18)
C7 0.036(2) 0.043(3) 0.030(2) 0.0007(18) 0.0096(18) 0.0007(19)
C8 0.055(3) 0.072(4) 0.042(3) -0.002(3) 0.009(2) -0.028(3)
C9 0.0205(17) 0.016(2) 0.0162(16) 0.0036(13) 0.0023(13) -0.0029(14)
C10 0.0132(16) 0.019(2) 0.0184(16) -0.0045(14) 0.0001(13) -0.0023(13)
C11 0.0187(17) 0.017(2) 0.0218(17) -0.0018(14) 0.0006(14) 0.0022(14)
C12 0.0195(17) 0.019(2) 0.0139(15) 0.0007(14) -0.0013(13) -0.0012(14)
C13 0.0203(17) 0.020(2) 0.0197(17) -0.0011(14) 0.0035(14) -0.0010(14)
C21 0.0169(17) 0.022(2) 0.0182(17) 0.0041(14) -0.0005(13) -0.0018(14)
C22 0.0158(16) 0.020(2) 0.0224(17) -0.0005(14) 0.0015(14) 0.0004(14)
C23 0.0245(19) 0.030(3) 0.0273(19) -0.0072(16) 0.0084(15) -0.0001(16)
C24 0.0222(18) 0.029(2) 0.0191(17) 0.0016(15) 0.0075(14) -0.0036(16)
C25 0.030(2) 0.033(3) 0.033(2) -0.0092(18) 0.0134(17) -0.0013(17)
C26 0.046(3) 0.030(3) 0.037(2) -0.0120(19) 0.012(2) -0.015(2)
C27 0.027(2) 0.044(3) 0.048(3) -0.002(2) 0.0052(19) -0.011(2)
C28 0.022(2) 0.033(3) 0.053(3) 0.001(2) 0.0097(18) -0.0008(18)
C29 0.0263(19) 0.022(2) 0.037(2) -0.0034(17) 0.0085(16) 0.0001(16)
C31 0.0168(16) 0.020(2) 0.0148(16) -0.0007(14) 0.0002(13) -0.0021(14)
C32 0.0119(15) 0.019(2) 0.0204(17) -0.0027(14) 0.0001(13) 0.0006(13)
C33 0.028(2) 0.026(2) 0.0252(19) 0.0091(16) -0.0039(16) 0.0021(16)
C34 0.0274(19) 0.018(2) 0.0213(18) 0.0054(14) 0.0035(15) 0.0081(15)
C35 0.039(2) 0.027(3) 0.025(2) 0.0046(16) 0.0083(17) 0.0091(18)
C36 0.034(2) 0.046(3) 0.043(2) 0.020(2) 0.0196(19) 0.013(2)
C37 0.033(2) 0.033(3) 0.058(3) 0.018(2) 0.006(2) -0.0008(19)
C38 0.049(3) 0.032(3) 0.042(2) -0.004(2) -0.001(2) -0.002(2)
C39 0.042(2) 0.030(3) 0.027(2) -0.0010(17) 0.0105(18) 0.0050(19)
N90 0.112(5) 0.083(5) 0.105(5) 0.028(4) 0.064(4) 0.008(4)
C90 0.099(5) 0.067(5) 0.054(3) 0.011(3) 0.020(3) 0.007(4)
C91 0.044(3) 0.077(5) 0.076(4) 0.021(3) -0.002(3) -0.001(3)
Br 0.0286(2) 0.0228(2) 0.02486(18) -0.00167(15) 0.00295(15) 0.00852(15)

loop_
_atom_type_symbol
_atom_type_description
_atom_type_scat_dispersion_real
_atom_type_scat_dispersion_imag
_atom_type_scat_source
C C 0.0030 0.0020 'International Tables Vol C Tables 4.2.6.8 and 6.1.1.4'
H H 0.0000 0.0000 'International Tables Vol C Tables 4.2.6.8 and 6.1.1.4'
Br Br -0.2900 2.4600 'International Tables Vol C Tables 4.2.6.8 and 6.1.1.4'
I I -0.4740 1.8120 'International Tables Vol C Tables 4.2.6.8 and 6.1.1.4'
N N 0.0060 0.0030 'International Tables Vol C Tables 4.2.6.8 and 6.1.1.4'

loop_
_geom_angle_atom_site_label_1
_geom_angle_atom_site_label_2
_geom_angle_atom_site_label_3
_geom_angle
C13 N1 C9 122.0(3)
C13 N1 C1 119.0(3)
C9 N1 C1 119.0(3)
N3 N2 C21 109.3(3)
N2 N3 N4 107.4(3)
C22 N4 N3 111.3(3)
C22 N4 C23 129.2(3)
N3 N4 C23 119.4(3)
N6 N5 C31 109.2(3)
N5 N6 N7 107.3(3)
C32 N7 N6 111.0(3)
C32 N7 C33 130.5(3)
N6 N7 C33 118.5(3)
N1 C1 C2 112.3(3)
N1 C1 H1A 109.2
C2 C1 H1A 109.2
N1 C1 H1B 109.2
C2 C1 H1B 109.2
H1A C1 H1B 107.9
C1 C2 C3 109.5(3)
C1 C2 H2A 109.8
C3 C2 H2A 109.8
C1 C2 H2B 109.8
C3 C2 H2B 109.8
H2A C2 H2B 108.2
C4 C3 C2 112.9(3)
C4 C3 H3A 109.0
C2 C3 H3A 109.0
C4 C3 H3B 109.0
C2 C3 H3B 109.0
H3A C3 H3B 107.8
C5 C4 C3 113.7(3)
C5 C4 H4A 108.8
C3 C4 H4A 108.8
C5 C4 H4B 108.8
C3 C4 H4B 108.8
H4A C4 H4B 107.7
C4 C5 C6 113.0(3)
C4 C5 H5A 109.0
C6 C5 H5A 109.0
C4 C5 H5B 109.0
C6 C5 H5B 109.0
H5A C5 H5B 107.8
C7 C6 C5 115.8(4)
C7 C6 H6A 108.3
C5 C6 H6A 108.3
C7 C6 H6B 108.3
C5 C6 H6B 108.3
H6A C6 H6B 107.4
C8 C7 C6 113.6(4)
C8 C7 H7A 108.8
C6 C7 H7A 108.8
C8 C7 H7B 108.8
C6 C7 H7B 108.8
H7A C7 H7B 107.7
C7 C8 H8A 109.5
C7 C8 H8B 109.5
H8A C8 H8B 109.5
C7 C8 H8C 109.5
H8A C8 H8C 109.5
H8B C8 H8C 109.5
N1 C9 C10 120.3(3)
N1 C9 H9 119.8
C10 C9 H9 119.8
C11 C10 C9 118.1(3)
C11 C10 C21 124.9(3)
C9 C10 C21 117.0(3)
C10 C11 C12 121.0(3)
C10 C11 H11 119.5
C12 C11 H11 119.5
C13 C12 C11 117.5(3)
C13 C12 C31 117.8(3)
C11 C12 C31 124.7(3)
N1 C13 C12 121.1(3)
N1 C13 H13 119.5
C12 C13 H13 119.5
N2 C21 C22 107.9(3)
N2 C21 C10 119.3(3)
C22 C21 C10 132.8(3)
N4 C22 C21 104.1(3)
N4 C22 I1 122.4(2)
C21 C22 I1 133.3(3)
N4 C23 C24 114.4(3)
N4 C23 H23A 108.7
C24 C23 H23A 108.7
N4 C23 H23B 108.7
C24 C23 H23B 108.7
H23A C23 H23B 107.6
C25 C24 C29 119.3(3)
C25 C24 C23 122.4(3)
C29 C24 C23 118.1(3)
C24 C25 C26 120.1(4)
C24 C25 H25 119.9
C26 C25 H25 119.9
C27 C26 C25 120.4(4)
C27 C26 H26 119.8
C25 C26 H26 119.8
C28 C27 C26 119.7(4)
C28 C27 H27 120.2
C26 C27 H27 120.2
C27 C28 C29 120.2(4)
C27 C28 H28 119.9
C29 C28 H28 119.9
C24 C29 C28 120.3(4)
C24 C29 H29 119.9
C28 C29 H29 119.9
N5 C31 C32 107.8(3)
N5 C31 C12 118.1(3)
C32 C31 C12 134.2(3)
N7 C32 C31 104.7(3)
N7 C32 I2 122.7(3)
C31 C32 I2 132.4(3)
N7 C33 C34 112.5(3)
N7 C33 H33A 109.1
C34 C33 H33A 109.1
N7 C33 H33B 109.1
C34 C33 H33B 109.1
H33A C33 H33B 107.8
C35 C34 C39 118.6(4)
C35 C34 C33 120.3(4)
C39 C34 C33 121.1(3)
C34 C35 C36 121.0(4)
C34 C35 H35 119.5
C36 C35 H35 119.5
C37 C36 C35 120.0(4)
C37 C36 H36 120.0
C35 C36 H36 120.0
C38 C37 C36 119.5(4)
C38 C37 H37 120.3
C36 C37 H37 120.3
C37 C38 C39 120.5(4)
C37 C38 H38 119.8
C39 C38 H38 119.8
C34 C39 C38 120.4(4)
C34 C39 H39 119.8
C38 C39 H39 119.8
N90 C90 C91 177.6(6)
C90 C91 H91C 104.1
C90 C91 H91A 111.7
H91C C91 H91A 101.4
C90 C91 H91B 116.5
H91C C91 H91B 110.4
H91A C91 H91B 111.4

loop_
_geom_bond_atom_site_label_1
_geom_bond_atom_site_label_2
_geom_bond_distance
I1 C22 2.076(4)
I2 C32 2.092(3)
N1 C13 1.333(5)
N1 C9 1.343(4)
N1 C1 1.487(4)
N2 N3 1.301(4)
N2 C21 1.369(5)
N3 N4 1.355(4)
N4 C22 1.345(4)
N4 C23 1.460(4)
N5 N6 1.300(4)
N5 C31 1.369(4)
N6 N7 1.353(4)
N7 C32 1.338(4)
N7 C33 1.470(5)
C1 C2 1.521(5)
C1 H1A 0.9700
C1 H1B 0.9700
C2 C3 1.532(5)
C2 H2A 0.9700
C2 H2B 0.9700
C3 C4 1.528(5)
C3 H3A 0.9700
C3 H3B 0.9700
C4 C5 1.515(5)
C4 H4A 0.9700
C4 H4B 0.9700
C5 C6 1.519(5)
C5 H5A 0.9700
C5 H5B 0.9700
C6 C7 1.518(6)
C6 H6A 0.9700
C6 H6B 0.9700
C7 C8 1.495(6)
C7 H7A 0.9700
C7 H7B 0.9700
C8 H8A 0.9600
C8 H8B 0.9600
C8 H8C 0.9600
C9 C10 1.393(5)
C9 H9 0.9300
C10 C11 1.382(5)
C10 C21 1.468(5)
C11 C12 1.402(5)
C11 H11 0.9300
C12 C13 1.385(5)
C12 C31 1.474(5)
C13 H13 0.9300
C21 C22 1.392(5)
C23 C24 1.506(5)
C23 H23A 0.9700
C23 H23B 0.9700
C24 C25 1.383(6)
C24 C29 1.384(5)
C25 C26 1.383(6)
C25 H25 0.9300
C26 C27 1.379(6)
C26 H26 0.9300
C27 C28 1.373(6)
C27 H27 0.9300
C28 C29 1.388(5)
C28 H28 0.9300
C29 H29 0.9300
C31 C32 1.380(5)
C33 C34 1.505(5)
C33 H33A 0.9700
C33 H33B 0.9700
C34 C35 1.379(5)
C34 C39 1.385(6)
C35 C36 1.382(6)
C35 H35 0.9300
C36 C37 1.382(7)
C36 H36 0.9300
C37 C38 1.370(6)
C37 H37 0.9300
C38 C39 1.388(6)
C38 H38 0.9300
C39 H39 0.9300
N90 C90 1.219(8)
C90 C91 1.460(9)
C91 H91C 1.0061
C91 H91A 0.9609
C91 H91B 0.9370
